data_4322726
loop_
_publ_author_name
'Ingo Schranz'
'Lothar Stahl'
'Richard J. Staples'

_publ_section_title
;
 Polycyclic Bis(tert-butylamido)cyclodiphosph(III)azane Complexes of
 Lithium and Magnesium: Their Syntheses, Molecular Structures, and
 Relationships to Isoelectronic Cyclodisilazane Derivatives
;
_journal_name_full 'Inorganic Chemistry'
_journal_page_first 1493
_journal_page_last 1498
_journal_paper_doi 10.1021/ic971201f
_journal_volume 37
_journal_year 1998
_chemical_formula_sum 'C24 H52 Mg N4 O2 P2'
_chemical_formula_weight 514.95
_chemical_name_systematic
; 
 ? 
;
_space_group_IT_number 14
_symmetry_cell_setting monoclinic
_symmetry_space_group_name_Hall '-P 2yn'
_symmetry_space_group_name_H-M 'P 1 21/n 1'
_atom_sites_solution_hydrogens geom
_atom_sites_solution_primary direct
_atom_sites_solution_secondary difmap
_audit_creation_method SHELXL
_cell_angle_alpha 90.00
_cell_angle_beta 90.47
_cell_angle_gamma 90.00
_cell_formula_units_Z 4
_cell_length_a 10.6272(4)
_cell_length_b 17.6643(7)
_cell_length_c 16.3625(6)
_cell_measurement_reflns_used 201
_cell_measurement_temperature 213(2)
_cell_measurement_theta_max 19.95
_cell_measurement_theta_min 2.62
_cell_volume 3071.5(2)
_computing_cell_refinement 'SMART (SIEMENS, V4.033, 1994)'
_computing_data_collection 'ASTRO (SIEMENS, V4.033, 1994)'
_computing_data_reduction 'SAINT (SIEMENS, V4.035, 1994)'
_computing_molecular_graphics 'SHELXTL (SIEMENS, 1994, ver 5.04)'
_computing_publication_material 'CIFTAB (Sheldrick, 1993)'
_computing_structure_refinement 'SHELXL-93 (Sheldrick, 1993)'
_computing_structure_solution 'SHELXS-86 (Sheldrick, 1990)'
_diffrn_ambient_temperature 213(2)
_diffrn_measurement_device 'Siemens CCD'
_diffrn_measurement_method '\w, 0.3 deg'
_diffrn_radiation_monochromator graphite
_diffrn_radiation_source 'fine-focus sealed tube'
_diffrn_radiation_type MoK\a
_diffrn_radiation_wavelength 0.71073
_diffrn_reflns_av_R_equivalents 0.0417
_diffrn_reflns_av_sigmaI/netI 0.0623
_diffrn_reflns_limit_h_max 12
_diffrn_reflns_limit_h_min -12
_diffrn_reflns_limit_k_max 20
_diffrn_reflns_limit_k_min -20
_diffrn_reflns_limit_l_max 19
_diffrn_reflns_limit_l_min -12
_diffrn_reflns_number 12015
_diffrn_reflns_theta_max 24.96
_diffrn_reflns_theta_min 1.70
_diffrn_standards_decay_% <1
_diffrn_standards_interval_count 0
_diffrn_standards_number 0
_exptl_absorpt_coefficient_mu 0.187
_exptl_absorpt_correction_T_max 0.970459
_exptl_absorpt_correction_T_min 0.695488
_exptl_absorpt_correction_type empirical
_exptl_crystal_colour colorless
_exptl_crystal_density_diffrn 1.114
_exptl_crystal_density_method 'not measured'
_exptl_crystal_description plate
_exptl_crystal_F_000 1128
_exptl_crystal_size_max 0.25
_exptl_crystal_size_mid 0.15
_exptl_crystal_size_min 0.05
_refine_diff_density_max 0.801
_refine_diff_density_min -0.320
_refine_diff_density_rms 0.091
_refine_ls_extinction_method none
_refine_ls_goodness_of_fit_all 1.125
_refine_ls_goodness_of_fit_obs 1.232
_refine_ls_hydrogen_treatment riding
_refine_ls_matrix_type full
_refine_ls_number_parameters 298
_refine_ls_number_reflns 4988
_refine_ls_number_restraints 0
_refine_ls_restrained_S_all 1.125
_refine_ls_restrained_S_obs 1.232
_refine_ls_R_factor_all 0.1084
_refine_ls_R_factor_obs 0.0797
_refine_ls_shift/esd_max -0.006
_refine_ls_shift/esd_mean 0.001
_refine_ls_structure_factor_coef Fsqd
_refine_ls_weighting_details 'w=1/[\s^2^(Fo^2^)+(0.1034P)^2^+6.9416P] where P=(Fo^2^+2Fc^2^)/3'
_refine_ls_weighting_scheme calc
_refine_ls_wR_factor_all 0.2392
_refine_ls_wR_factor_obs 0.2212
_reflns_number_observed 3609
_reflns_number_total 4988
_reflns_observed_criterion >2sigma(I)
_cod_data_source_file ic971201f_3.cif
_cod_data_source_block ls7f_Compound_3
_cod_depositor_comments
;
The following automatic conversions were performed:

'_refine_ls_weighting_scheme' value 'calc
w=1/[\s^2^(Fo^2^)+(0.1034P)^2^+6.9416P] where P=(Fo^2^+2Fc^2^)/3' was
changed to 'calc'. New tag '_refine_ls_weighting_details' was
created. The value of the new tag was set to
'w=1/[\s^2^(Fo^2^)+(0.1034P)^2^+6.9416P] where P=(Fo^2^+2Fc^2^)/3'.

Automatic conversion script
Id: cif_fix_values 3143 2015-03-26 13:38:13Z robertas 
;
_cod_database_code 4322726

loop_
_symmetry_equiv_pos_as_xyz
'x, y, z'
'-x+1/2, y+1/2, -z+1/2'
'-x, -y, -z'
'x-1/2, -y-1/2, z-1/2'

loop_
_atom_site_aniso_label
_atom_site_aniso_U_11
_atom_site_aniso_U_22
_atom_site_aniso_U_33
_atom_site_aniso_U_23
_atom_site_aniso_U_13
_atom_site_aniso_U_12
Mg1 0.0304(8) 0.0286(9) 0.0277(8) 0.0029(6) 0.0006(7) 0.0022(7)
P1 0.0321(7) 0.0309(7) 0.0378(7) 0.0027(5) 0.0098(6) 0.0052(5)
P2 0.0289(6) 0.0253(6) 0.0283(6) 0.0013(5) 0.0040(5) 0.0015(5)
N1 0.029(2) 0.032(2) 0.031(2) 0.000(2) 0.001(2) 0.002(2)
N2 0.036(2) 0.033(2) 0.026(2) 0.006(2) 0.008(2) 0.008(2)
N3 0.046(3) 0.025(2) 0.041(2) -0.002(2) 0.009(2) 0.009(2)
N4 0.025(2) 0.028(2) 0.030(2) 0.001(2) 0.008(2) 0.003(2)
O1 0.045(2) 0.044(2) 0.046(2) 0.004(2) -0.008(2) -0.010(2)
O2 0.046(2) 0.043(2) 0.032(2) 0.010(2) 0.001(2) 0.008(2)
C1 0.030(3) 0.047(3) 0.051(3) 0.001(3) -0.009(2) -0.004(2)
C2 0.048(3) 0.055(4) 0.067(4) -0.002(3) -0.002(3) -0.018(3)
C3 0.054(4) 0.059(4) 0.086(5) 0.016(4) -0.033(3) -0.009(3)
C4 0.058(4) 0.074(4) 0.041(3) -0.011(3) -0.006(3) -0.023(3)
C5 0.043(3) 0.041(3) 0.026(2) 0.003(2) 0.010(2) 0.004(2)
C6 0.078(4) 0.061(4) 0.031(3) -0.007(3) 0.009(3) 0.006(3)
C7 0.080(4) 0.045(3) 0.049(3) 0.009(3) 0.018(3) -0.009(3)
C8 0.078(5) 0.086(5) 0.037(3) 0.014(3) 0.001(3) 0.030(4)
C9 0.072(4) 0.033(3) 0.061(4) 0.004(3) 0.034(3) 0.013(3)
C10 0.486(25) 0.053(5) 0.069(6) 0.009(4) 0.118(10) 0.099(9)
C11 0.064(5) 0.053(5) 0.314(17) -0.012(7) 0.008(8) 0.026(4)
C12 0.092(5) 0.033(3) 0.082(5) -0.007(3) 0.021(4) 0.012(3)
C13 0.029(2) 0.041(3) 0.032(3) 0.002(2) 0.006(2) 0.010(2)
C14 0.045(3) 0.063(4) 0.073(4) 0.027(3) 0.025(3) 0.015(3)
C15 0.050(4) 0.078(5) 0.096(5) -0.046(4) 0.023(4) 0.003(3)
C16 0.046(3) 0.098(5) 0.058(4) 0.023(4) 0.010(3) 0.031(4)
C17 0.062(4) 0.065(4) 0.063(4) -0.004(3) -0.018(3) -0.008(3)
C18 0.142(10) 0.254(16) 0.100(8) 0.033(9) -0.049(7) -0.129(11)
C19 0.100(7) 0.132(9) 0.182(12) 0.066(8) -0.077(7) -0.075(7)
C20 0.062(4) 0.061(4) 0.080(5) 0.014(4) 0.000(4) -0.022(3)
C21 0.067(4) 0.038(3) 0.045(3) 0.008(2) -0.010(3) 0.013(3)
C22 0.061(4) 0.053(4) 0.044(3) 0.015(3) -0.014(3) 0.001(3)
C23 0.065(4) 0.070(4) 0.042(3) 0.001(3) -0.001(3) 0.007(3)
C24 0.046(3) 0.057(4) 0.035(3) 0.007(3) 0.009(2) 0.007(3)

loop_
_atom_site_label
_atom_site_type_symbol
_atom_site_fract_x
_atom_site_fract_y
_atom_site_fract_z
_atom_site_U_iso_or_equiv
_atom_site_thermal_displace_type
_atom_site_occupancy
_atom_site_calc_flag
_atom_site_refinement_flags
_atom_site_disorder_group
Mg1 Mg 0.32196(14) 0.27154(9) 0.82566(9) 0.0289(4) Uani 1 d . .
P1 P 0.12842(12) 0.22337(7) 0.92979(8) 0.0335(4) Uani 1 d . .
P2 P 0.29110(11) 0.11937(7) 0.87290(7) 0.0275(3) Uani 1 d . .
N1 N 0.1676(4) 0.1784(2) 0.8359(2) 0.0306(9) Uani 1 d . .
N2 N 0.2564(4) 0.1691(2) 0.9632(2) 0.0317(9) Uani 1 d . .
N3 N 0.1871(4) 0.3073(2) 0.9068(3) 0.0372(10) Uani 1 d . .
N4 N 0.4066(3) 0.1667(2) 0.8285(2) 0.0276(9) Uani 1 d . .
O1 O 0.4725(3) 0.3429(2) 0.8563(2) 0.0453(9) Uani 1 d . .
O2 O 0.3094(3) 0.3168(2) 0.7092(2) 0.0402(9) Uani 1 d . .
C1 C 0.0689(5) 0.1493(3) 0.7806(3) 0.0426(13) Uani 1 d . .
C2 C -0.0095(6) 0.0868(3) 0.8224(4) 0.056(2) Uani 1 d . .
H2A H -0.0485(6) 0.1071(3) 0.8711(4) 0.084 Uiso 1 calc R .
H2B H 0.0450(6) 0.0449(3) 0.8374(4) 0.084 Uiso 1 calc R .
H2C H -0.0743(6) 0.0691(3) 0.7849(4) 0.084 Uiso 1 calc R .
C3 C -0.0190(6) 0.2147(4) 0.7568(5) 0.066(2) Uani 1 d . .
H3A H -0.0571(6) 0.2354(4) 0.8056(5) 0.100 Uiso 1 calc R .
H3B H -0.0844(6) 0.1961(4) 0.7203(5) 0.100 Uiso 1 calc R .
H3C H 0.0289(6) 0.2538(4) 0.7295(5) 0.100 Uiso 1 calc R .
C4 C 0.1297(6) 0.1164(4) 0.7041(3) 0.058(2) Uani 1 d . .
H4A H 0.1853(6) 0.0751(4) 0.7195(3) 0.086 Uiso 1 calc R .
H4B H 0.1777(6) 0.1555(4) 0.6768(3) 0.086 Uiso 1 calc R .
H4C H 0.0647(6) 0.0976(4) 0.6674(3) 0.086 Uiso 1 calc R .
C5 C 0.2703(5) 0.1384(3) 1.0464(3) 0.0365(12) Uani 1 d . .
C6 C 0.2514(7) 0.2031(3) 1.1069(3) 0.057(2) Uani 1 d . .
H6A H 0.1668(7) 0.2231(3) 1.1009(3) 0.085 Uiso 1 calc R .
H6B H 0.3120(7) 0.2429(3) 1.0961(3) 0.085 Uiso 1 calc R .
H6C H 0.2634(7) 0.1845(3) 1.1622(3) 0.085 Uiso 1 calc R .
C7 C 0.1736(6) 0.0759(3) 1.0626(4) 0.058(2) Uani 1 d . .
H7A H 0.0893(6) 0.0962(3) 1.0556(4) 0.086 Uiso 1 calc R .
H7B H 0.1839(6) 0.0574(3) 1.1181(4) 0.086 Uiso 1 calc R .
H7C H 0.1862(6) 0.0346(3) 1.0245(4) 0.086 Uiso 1 calc R .
C8 C 0.4036(7) 0.1079(4) 1.0571(4) 0.067(2) Uani 1 d . .
H8A H 0.4171(7) 0.0667(4) 1.0190(4) 0.100 Uiso 1 calc R .
H8B H 0.4150(7) 0.0896(4) 1.1126(4) 0.100 Uiso 1 calc R .
H8C H 0.4636(7) 0.1481(4) 1.0465(4) 0.100 Uiso 1 calc R .
C9 C 0.1305(6) 0.3774(3) 0.9383(4) 0.055(2) Uani 1 d . .
C10 C 0.1229(16) 0.3797(5) 1.0285(5) 0.202(9) Uani 1 d . .
H10A H 0.0751(16) 0.3364(5) 1.0475(5) 0.303 Uiso 1 calc R .
H10B H 0.0815(16) 0.4260(5) 1.0452(5) 0.303 Uiso 1 calc R .
H10C H 0.2070(16) 0.3780(5) 1.0518(5) 0.303 Uiso 1 calc R .
C11 C -0.0017(8) 0.3879(5) 0.9008(9) 0.144(5) Uani 1 d . .
H11A H 0.0037(8) 0.3864(5) 0.8416(9) 0.216 Uiso 1 calc R .
H11B H -0.0356(8) 0.4364(5) 0.9176(9) 0.216 Uiso 1 calc R .
H11C H -0.0564(8) 0.3477(5) 0.9194(9) 0.216 Uiso 1 calc R .
C12 C 0.2040(7) 0.4442(3) 0.9086(5) 0.069(2) Uani 1 d . .
H12A H 0.2088(7) 0.4426(3) 0.8494(5) 0.103 Uiso 1 calc R .
H12B H 0.2883(7) 0.4427(3) 0.9318(5) 0.103 Uiso 1 calc R .
H12C H 0.1626(7) 0.4905(3) 0.9253(5) 0.103 Uiso 1 calc R .
C13 C 0.5257(4) 0.1289(3) 0.8075(3) 0.0342(11) Uani 1 d . .
C14 C 0.6045(5) 0.1841(4) 0.7588(4) 0.060(2) Uani 1 d . .
H14A H 0.5583(5) 0.1996(4) 0.7102(4) 0.090 Uiso 1 calc R .
H14B H 0.6825(5) 0.1599(4) 0.7430(4) 0.090 Uiso 1 calc R .
H14C H 0.6231(5) 0.2283(4) 0.7921(4) 0.090 Uiso 1 calc R .
C15 C 0.5027(6) 0.0592(4) 0.7544(5) 0.074(2) Uani 1 d . .
H15A H 0.4542(6) 0.0734(4) 0.7064(5) 0.112 Uiso 1 calc R .
H15B H 0.4565(6) 0.0216(4) 0.7854(5) 0.112 Uiso 1 calc R .
H15C H 0.5827(6) 0.0380(4) 0.7377(5) 0.112 Uiso 1 calc R .
C16 C 0.6018(6) 0.1064(4) 0.8826(4) 0.067(2) Uani 1 d . .
H16A H 0.5537(6) 0.0709(4) 0.9151(4) 0.101 Uiso 1 calc R .
H16B H 0.6203(6) 0.1512(4) 0.9149(4) 0.101 Uiso 1 calc R .
H16C H 0.6798(6) 0.0828(4) 0.8658(4) 0.101 Uiso 1 calc R .
C17 C 0.5265(6) 0.3360(4) 0.9370(4) 0.064(2) Uani 1 d . .
H17A H 0.4641(6) 0.3486(4) 0.9786(4) 0.076 Uiso 1 calc R .
H17B H 0.5560(6) 0.2841(4) 0.9466(4) 0.076 Uiso 1 calc R .
C18 C 0.6301(11) 0.3882(8) 0.9404(7) 0.165(6) Uani 1 d . .
H18A H 0.6159(11) 0.4253(8) 0.9839(7) 0.199 Uiso 1 calc R .
H18B H 0.7079(11) 0.3608(8) 0.9532(7) 0.199 Uiso 1 calc R .
C19 C 0.6426(9) 0.4257(6) 0.8657(8) 0.138(5) Uani 1 d . .
H19A H 0.7242(9) 0.4138(6) 0.8414(8) 0.166 Uiso 1 calc R .
H19B H 0.6374(9) 0.4806(6) 0.8738(8) 0.166 Uiso 1 calc R .
C20 C 0.5388(6) 0.3995(4) 0.8114(5) 0.068(2) Uani 1 d . .
H20A H 0.4827(6) 0.4417(4) 0.7974(5) 0.081 Uiso 1 calc R .
H20B H 0.5725(6) 0.3782(4) 0.7608(5) 0.081 Uiso 1 calc R .
C21 C 0.2414(6) 0.3841(3) 0.6833(3) 0.0500(15) Uani 1 d . .
H21A H 0.2744(6) 0.4290(3) 0.7113(3) 0.060 Uiso 1 calc R .
H21B H 0.1516(6) 0.3792(3) 0.6956(3) 0.060 Uiso 1 calc R .
C22 C 0.2609(6) 0.3902(3) 0.5929(3) 0.053(2) Uani 1 d . .
H22A H 0.3337(6) 0.4221(3) 0.5807(3) 0.063 Uiso 1 calc R .
H22B H 0.1863(6) 0.4113(3) 0.5656(3) 0.063 Uiso 1 calc R .
C23 C 0.2833(6) 0.3098(4) 0.5664(4) 0.059(2) Uani 1 d . .
H23A H 0.2040(6) 0.2821(4) 0.5595(4) 0.071 Uiso 1 calc R .
H23B H 0.3306(6) 0.3077(4) 0.5153(4) 0.071 Uiso 1 calc R .
C24 C 0.3592(5) 0.2792(3) 0.6367(3) 0.0458(14) Uani 1 d . .
H24A H 0.3492(5) 0.2242(3) 0.6409(3) 0.055 Uiso 1 calc R .
H24B H 0.4486(5) 0.2909(3) 0.6300(3) 0.055 Uiso 1 calc R .

loop_
_atom_type_symbol
_atom_type_description
_atom_type_scat_dispersion_real
_atom_type_scat_dispersion_imag
_atom_type_scat_source
C C 0.0033 0.0016 'International Tables Vol C Tables 4.2.6.8 and 6.1.1.4'
H H 0.0000 0.0000 'International Tables Vol C Tables 4.2.6.8 and 6.1.1.4'
N N 0.0061 0.0033 'International Tables Vol C Tables 4.2.6.8 and 6.1.1.4'
O O 0.0106 0.0060 'International Tables Vol C Tables 4.2.6.8 and 6.1.1.4'
Mg Mg 0.0486 0.0363 'International Tables Vol C Tables 4.2.6.8 and 6.1.1.4'
P P 0.1023 0.0942 'International Tables Vol C Tables 4.2.6.8 and 6.1.1.4'

loop_
_geom_angle_atom_site_label_1
_geom_angle_atom_site_label_2
_geom_angle_atom_site_label_3
_geom_angle
_geom_angle_site_symmetry_1
_geom_angle_site_symmetry_3
_geom_angle_publ_flag
N4 Mg1 N3 124.6(2) . . ?
N4 Mg1 O2 113.1(2) . . ?
N3 Mg1 O2 115.7(2) . . ?
N4 Mg1 O1 101.8(2) . . ?
N3 Mg1 O1 101.2(2) . . ?
O2 Mg1 O1 91.8(2) . . ?
N4 Mg1 N1 70.77(14) . . ?
N3 Mg1 N1 71.1(2) . . ?
O2 Mg1 N1 107.4(2) . . ?
O1 Mg1 N1 160.8(2) . . ?
N4 Mg1 P1 92.05(11) . . ?
N3 Mg1 P1 35.61(12) . . ?
O2 Mg1 P1 129.22(12) . . ?
O1 Mg1 P1 126.70(12) . . ?
N1 Mg1 P1 39.13(10) . . ?
N4 Mg1 P2 35.65(10) . . ?
N3 Mg1 P2 91.89(12) . . ?
O2 Mg1 P2 127.90(12) . . ?
O1 Mg1 P2 126.81(12) . . ?
N1 Mg1 P2 38.99(10) . . ?
P1 Mg1 P2 57.17(5) . . ?
N3 P1 N2 105.6(2) . . ?
N3 P1 N1 96.5(2) . . ?
N2 P1 N1 80.7(2) . . ?
N3 P1 P2 106.78(15) . . ?
N2 P1 P2 40.01(13) . . ?
N1 P1 P2 40.77(13) . . ?
N3 P1 Mg1 46.51(14) . . ?
N2 P1 Mg1 77.55(13) . . ?
N1 P1 Mg1 55.63(13) . . ?
P2 P1 Mg1 61.48(5) . . ?
N4 P2 N2 106.1(2) . . ?
N4 P2 N1 95.8(2) . . ?
N2 P2 N1 80.4(2) . . ?
N4 P2 P1 106.68(14) . . ?
N2 P2 P1 39.66(13) . . ?
N1 P2 P1 40.88(13) . . ?
N4 P2 Mg1 46.37(13) . . ?
N2 P2 Mg1 77.27(13) . . ?
N1 P2 Mg1 55.56(13) . . ?
P1 P2 Mg1 61.35(5) . . ?
C1 N1 P2 121.7(3) . . ?
C1 N1 P1 121.0(3) . . ?
P2 N1 P1 98.4(2) . . ?
C1 N1 Mg1 134.5(3) . . ?
P2 N1 Mg1 85.4(2) . . ?
P1 N1 Mg1 85.2(2) . . ?
C5 N2 P1 124.3(3) . . ?
C5 N2 P2 124.9(3) . . ?
P1 N2 P2 100.3(2) . . ?
C9 N3 P1 121.2(3) . . ?
C9 N3 Mg1 140.6(3) . . ?
P1 N3 Mg1 97.9(2) . . ?
C13 N4 P2 120.9(3) . . ?
C13 N4 Mg1 141.1(3) . . ?
P2 N4 Mg1 98.0(2) . . ?
C20 O1 C17 109.7(5) . . ?
C20 O1 Mg1 132.6(4) . . ?
C17 O1 Mg1 117.8(3) . . ?
C21 O2 C24 108.5(4) . . ?
C21 O2 Mg1 127.8(3) . . ?
C24 O2 Mg1 123.4(3) . . ?
N1 C1 C4 109.4(4) . . ?
N1 C1 C3 108.8(4) . . ?
C4 C1 C3 109.8(5) . . ?
N1 C1 C2 111.2(4) . . ?
C4 C1 C2 108.9(5) . . ?
C3 C1 C2 108.7(5) . . ?
N2 C5 C8 108.8(4) . . ?
N2 C5 C6 108.1(4) . . ?
C8 C5 C6 108.5(5) . . ?
N2 C5 C7 111.3(4) . . ?
C8 C5 C7 110.5(5) . . ?
C6 C5 C7 109.6(4) . . ?
N3 C9 C10 113.5(5) . . ?
N3 C9 C12 109.4(5) . . ?
C10 C9 C12 109.7(7) . . ?
N3 C9 C11 109.6(6) . . ?
C10 C9 C11 109.7(9) . . ?
C12 C9 C11 104.6(6) . . ?
N4 C13 C16 112.5(4) . . ?
N4 C13 C14 108.0(4) . . ?
C16 C13 C14 107.5(5) . . ?
N4 C13 C15 111.3(4) . . ?
C16 C13 C15 109.4(5) . . ?
C14 C13 C15 107.9(5) . . ?
C18 C17 O1 106.2(6) . . ?
C19 C18 C17 110.5(8) . . ?
C18 C19 C20 107.5(7) . . ?
O1 C20 C19 106.1(6) . . ?
O2 C21 C22 105.9(4) . . ?
C21 C22 C23 103.9(5) . . ?
C24 C23 C22 101.8(5) . . ?
O2 C24 C23 105.2(4) . . ?

loop_
_geom_bond_atom_site_label_1
_geom_bond_atom_site_label_2
_geom_bond_distance
_geom_bond_site_symmetry_2
_geom_bond_publ_flag
Mg1 N4 2.059(4) . ?
Mg1 N3 2.061(4) . ?
Mg1 O2 2.070(4) . ?
Mg1 O1 2.095(4) . ?
Mg1 N1 2.330(4) . ?
Mg1 P1 2.813(2) . ?
Mg1 P2 2.817(2) . ?
P1 N3 1.654(4) . ?
P1 N2 1.748(4) . ?
P1 N1 1.782(4) . ?
P1 P2 2.694(2) . ?
P2 N4 1.658(4) . ?
P2 N2 1.760(4) . ?
P2 N1 1.778(4) . ?
N1 C1 1.473(6) . ?
N2 C5 1.473(6) . ?
N3 C9 1.472(6) . ?
N4 C13 1.475(6) . ?
O1 C20 1.430(7) . ?
O1 C17 1.441(7) . ?
O2 C21 1.452(6) . ?
O2 C24 1.462(6) . ?
C1 C4 1.528(8) . ?
C1 C3 1.533(8) . ?
C1 C2 1.546(8) . ?
C5 C8 1.524(8) . ?
C5 C6 1.527(7) . ?
C5 C7 1.533(8) . ?
C9 C10 1.478(10) . ?
C9 C12 1.498(8) . ?
C9 C11 1.540(11) . ?
C13 C16 1.518(8) . ?
C13 C14 1.516(7) . ?
C13 C15 1.525(8) . ?
C17 C18 1.438(11) . ?
C18 C19 1.397(13) . ?
C19 C20 1.485(10) . ?
C21 C22 1.500(8) . ?
C22 C23 1.505(8) . ?
C23 C24 1.500(8) . ?

loop_
_geom_torsion_atom_site_label_1
_geom_torsion_atom_site_label_2
_geom_torsion_atom_site_label_3
_geom_torsion_atom_site_label_4
_geom_torsion
_geom_torsion_site_symmetry_1
_geom_torsion_site_symmetry_2
_geom_torsion_site_symmetry_3
_geom_torsion_site_symmetry_4
_geom_torsion_publ_flag
N4 Mg1 P1 N3 157.7(2) . . . . ?
N3 Mg1 P1 N3 0.000(1) . . . . ?
O2 Mg1 P1 N3 -79.8(3) . . . . ?
O1 Mg1 P1 N3 51.4(3) . . . . ?
N1 Mg1 P1 N3 -146.7(3) . . . . ?
P2 Mg1 P1 N3 165.5(2) . . . . ?
N4 Mg1 P1 N2 31.6(2) . . . . ?
N3 Mg1 P1 N2 -126.1(3) . . . . ?
O2 Mg1 P1 N2 154.0(2) . . . . ?
O1 Mg1 P1 N2 -74.7(2) . . . . ?
N1 Mg1 P1 N2 87.1(2) . . . . ?
P2 Mg1 P1 N2 39.40(14) . . . . ?
N4 Mg1 P1 N1 -55.5(2) . . . . ?
N3 Mg1 P1 N1 146.7(3) . . . . ?
O2 Mg1 P1 N1 66.9(2) . . . . ?
O1 Mg1 P1 N1 -161.8(2) . . . . ?
N1 Mg1 P1 N1 0.0 . . . . ?
P2 Mg1 P1 N1 -47.7(2) . . . . ?
N4 Mg1 P1 P2 -7.79(11) . . . . ?
N3 Mg1 P1 P2 -165.5(2) . . . . ?
O2 Mg1 P1 P2 114.6(2) . . . . ?
O1 Mg1 P1 P2 -114.1(2) . . . . ?
N1 Mg1 P1 P2 47.7(2) . . . . ?
P2 Mg1 P1 P2 0.0 . . . . ?
N3 P1 P2 N4 -0.8(2) . . . . ?
N2 P1 P2 N4 -95.3(2) . . . . ?
N1 P1 P2 N4 79.4(2) . . . . ?
Mg1 P1 P2 N4 10.11(15) . . . . ?
N3 P1 P2 N2 94.5(3) . . . . ?
N2 P1 P2 N2 0.000(2) . . . . ?
N1 P1 P2 N2 174.7(3) . . . . ?
Mg1 P1 P2 N2 105.4(2) . . . . ?
N3 P1 P2 N1 -80.2(3) . . . . ?
N2 P1 P2 N1 -174.7(3) . . . . ?
N1 P1 P2 N1 0.000(2) . . . . ?
Mg1 P1 P2 N1 -69.3(2) . . . . ?
N3 P1 P2 Mg1 -10.9(2) . . . . ?
N2 P1 P2 Mg1 -105.4(2) . . . . ?
N1 P1 P2 Mg1 69.3(2) . . . . ?
Mg1 P1 P2 Mg1 0.0 . . . . ?
N4 Mg1 P2 N4 0.0 . . . . ?
N3 Mg1 P2 N4 -158.2(2) . . . . ?
O2 Mg1 P2 N4 76.6(2) . . . . ?
O1 Mg1 P2 N4 -52.6(2) . . . . ?
N1 Mg1 P2 N4 145.5(2) . . . . ?
P1 Mg1 P2 N4 -166.6(2) . . . . ?
N4 Mg1 P2 N2 127.5(2) . . . . ?
N3 Mg1 P2 N2 -30.7(2) . . . . ?
O2 Mg1 P2 N2 -155.9(2) . . . . ?
O1 Mg1 P2 N2 74.8(2) . . . . ?
N1 Mg1 P2 N2 -87.0(2) . . . . ?
P1 Mg1 P2 N2 -39.11(14) . . . . ?
N4 Mg1 P2 N1 -145.5(2) . . . . ?
N3 Mg1 P2 N1 56.3(2) . . . . ?
O2 Mg1 P2 N1 -68.9(2) . . . . ?
O1 Mg1 P2 N1 161.8(2) . . . . ?
N1 Mg1 P2 N1 0.0 . . . . ?
P1 Mg1 P2 N1 47.9(2) . . . . ?
N4 Mg1 P2 P1 166.6(2) . . . . ?
N3 Mg1 P2 P1 8.37(13) . . . . ?
O2 Mg1 P2 P1 -116.8(2) . . . . ?
O1 Mg1 P2 P1 113.9(2) . . . . ?
N1 Mg1 P2 P1 -47.9(2) . . . . ?
P1 Mg1 P2 P1 0.0 . . . . ?
N4 P2 N1 C1 116.6(4) . . . . ?
N2 P2 N1 C1 -138.0(4) . . . . ?
P1 P2 N1 C1 -134.6(4) . . . . ?
Mg1 P2 N1 C1 140.9(4) . . . . ?
N4 P2 N1 P1 -108.8(2) . . . . ?
N2 P2 N1 P1 -3.4(2) . . . . ?
P1 P2 N1 P1 0.000(1) . . . . ?
Mg1 P2 N1 P1 -84.5(2) . . . . ?
N4 P2 N1 Mg1 -24.3(2) . . . . ?
N2 P2 N1 Mg1 81.1(2) . . . . ?
P1 P2 N1 Mg1 84.5(2) . . . . ?
Mg1 P2 N1 Mg1 0.0 . . . . ?
N3 P1 N1 C1 -116.7(4) . . . . ?
N2 P1 N1 C1 138.4(4) . . . . ?
P2 P1 N1 C1 135.0(4) . . . . ?
Mg1 P1 N1 C1 -140.3(4) . . . . ?
N3 P1 N1 P2 108.3(2) . . . . ?
N2 P1 N1 P2 3.4(2) . . . . ?
P2 P1 N1 P2 0.000(1) . . . . ?
Mg1 P1 N1 P2 84.7(2) . . . . ?
N3 P1 N1 Mg1 23.6(2) . . . . ?
N2 P1 N1 Mg1 -81.2(2) . . . . ?
P2 P1 N1 Mg1 -84.7(2) . . . . ?
Mg1 P1 N1 Mg1 0.0 . . . . ?
N4 Mg1 N1 C1 -110.8(4) . . . . ?
N3 Mg1 N1 C1 110.2(5) . . . . ?
O2 Mg1 N1 C1 -1.8(5) . . . . ?
O1 Mg1 N1 C1 179.4(5) . . . . ?
P1 Mg1 N1 C1 129.9(5) . . . . ?
P2 Mg1 N1 C1 -131.3(5) . . . . ?
N4 Mg1 N1 P2 20.46(14) . . . . ?
N3 Mg1 N1 P2 -118.5(2) . . . . ?
O2 Mg1 N1 P2 129.5(2) . . . . ?
O1 Mg1 N1 P2 -49.3(5) . . . . ?
P1 Mg1 N1 P2 -98.8(2) . . . . ?
P2 Mg1 N1 P2 0.0 . . . . ?
N4 Mg1 N1 P1 119.3(2) . . . . ?
N3 Mg1 N1 P1 -19.7(2) . . . . ?
O2 Mg1 N1 P1 -131.7(2) . . . . ?
O1 Mg1 N1 P1 49.5(5) . . . . ?
P1 Mg1 N1 P1 0.0 . . . . ?
P2 Mg1 N1 P1 98.8(2) . . . . ?
N3 P1 N2 C5 116.5(4) . . . . ?
N1 P1 N2 C5 -149.4(4) . . . . ?
P2 P1 N2 C5 -145.9(5) . . . . ?
Mg1 P1 N2 C5 153.9(4) . . . . ?
N3 P1 N2 P2 -97.7(2) . . . . ?
N1 P1 N2 P2 -3.5(2) . . . . ?
P2 P1 N2 P2 0.000(1) . . . . ?
Mg1 P1 N2 P2 -60.17(15) . . . . ?
N4 P2 N2 C5 -117.5(4) . . . . ?
N1 P2 N2 C5 149.1(4) . . . . ?
P1 P2 N2 C5 145.6(5) . . . . ?
Mg1 P2 N2 C5 -154.2(4) . . . . ?
N4 P2 N2 P1 96.9(2) . . . . ?
N1 P2 N2 P1 3.5(2) . . . . ?
P1 P2 N2 P1 0.000(2) . . . . ?
Mg1 P2 N2 P1 60.15(15) . . . . ?
N2 P1 N3 C9 -130.2(4) . . . . ?
N1 P1 N3 C9 147.8(5) . . . . ?
P2 P1 N3 C9 -171.9(4) . . . . ?
Mg1 P1 N3 C9 174.9(6) . . . . ?
N2 P1 N3 Mg1 55.0(2) . . . . ?
N1 P1 N3 Mg1 -27.1(2) . . . . ?
P2 P1 N3 Mg1 13.3(2) . . . . ?
Mg1 P1 N3 Mg1 0.0 . . . . ?
N4 Mg1 N3 C9 159.6(6) . . . . ?
O2 Mg1 N3 C9 -50.9(7) . . . . ?
O1 Mg1 N3 C9 46.7(6) . . . . ?
N1 Mg1 N3 C9 -151.6(7) . . . . ?
P1 Mg1 N3 C9 -173.1(7) . . . . ?
P2 Mg1 N3 C9 174.8(6) . . . . ?
N4 Mg1 N3 P1 -27.4(3) . . . . ?
O2 Mg1 N3 P1 122.2(2) . . . . ?
O1 Mg1 N3 P1 -140.3(2) . . . . ?
N1 Mg1 N3 P1 21.5(2) . . . . ?
P1 Mg1 N3 P1 0.0 . . . . ?
P2 Mg1 N3 P1 -12.1(2) . . . . ?
N2 P2 N4 C13 124.3(4) . . . . ?
N1 P2 N4 C13 -153.9(4) . . . . ?
P1 P2 N4 C13 165.8(3) . . . . ?
Mg1 P2 N4 C13 178.1(4) . . . . ?
N2 P2 N4 Mg1 -53.7(2) . . . . ?
N1 P2 N4 Mg1 28.0(2) . . . . ?
P1 P2 N4 Mg1 -12.3(2) . . . . ?
Mg1 P2 N4 Mg1 0.0 . . . . ?
N3 Mg1 N4 C13 -150.5(5) . . . . ?
O2 Mg1 N4 C13 59.2(5) . . . . ?
O1 Mg1 N4 C13 -37.9(5) . . . . ?
N1 Mg1 N4 C13 160.5(5) . . . . ?
P1 Mg1 N4 C13 -166.1(5) . . . . ?
P2 Mg1 N4 C13 -177.3(6) . . . . ?
N3 Mg1 N4 P2 26.8(3) . . . . ?
O2 Mg1 N4 P2 -123.4(2) . . . . ?
O1 Mg1 N4 P2 139.5(2) . . . . ?
N1 Mg1 N4 P2 -22.2(2) . . . . ?
P1 Mg1 N4 P2 11.3(2) . . . . ?
P2 Mg1 N4 P2 0.0 . . . . ?
N4 Mg1 O1 C20 113.3(5) . . . . ?
N3 Mg1 O1 C20 -117.4(5) . . . . ?
O2 Mg1 O1 C20 -0.7(5) . . . . ?
N1 Mg1 O1 C20 178.2(5) . . . . ?
P1 Mg1 O1 C20 -145.1(5) . . . . ?
P2 Mg1 O1 C20 141.6(5) . . . . ?
N4 Mg1 O1 C17 -65.2(4) . . . . ?
N3 Mg1 O1 C17 64.0(4) . . . . ?
O2 Mg1 O1 C17 -179.3(4) . . . . ?
N1 Mg1 O1 C17 -0.4(7) . . . . ?
P1 Mg1 O1 C17 36.3(5) . . . . ?
P2 Mg1 O1 C17 -37.0(5) . . . . ?
N4 Mg1 O2 C21 171.1(4) . . . . ?
N3 Mg1 O2 C21 18.1(5) . . . . ?
O1 Mg1 O2 C21 -85.3(4) . . . . ?
N1 Mg1 O2 C21 95.1(4) . . . . ?
P1 Mg1 O2 C21 57.6(5) . . . . ?
P2 Mg1 O2 C21 133.1(4) . . . . ?
N4 Mg1 O2 C24 -1.9(4) . . . . ?
N3 Mg1 O2 C24 -154.9(4) . . . . ?
O1 Mg1 O2 C24 101.7(4) . . . . ?
N1 Mg1 O2 C24 -77.9(4) . . . . ?
P1 Mg1 O2 C24 -115.4(4) . . . . ?
P2 Mg1 O2 C24 -39.9(4) . . . . ?
P2 N1 C1 C4 -57.3(5) . . . . ?
P1 N1 C1 C4 178.0(4) . . . . ?
Mg1 N1 C1 C4 61.1(6) . . . . ?
P2 N1 C1 C3 -177.3(4) . . . . ?
P1 N1 C1 C3 58.0(6) . . . . ?
Mg1 N1 C1 C3 -58.9(6) . . . . ?
P2 N1 C1 C2 63.0(5) . . . . ?
P1 N1 C1 C2 -61.7(5) . . . . ?
Mg1 N1 C1 C2 -178.6(4) . . . . ?
P1 N2 C5 C8 -169.1(4) . . . . ?
P2 N2 C5 C8 53.2(6) . . . . ?
P1 N2 C5 C6 -51.5(6) . . . . ?
P2 N2 C5 C6 170.8(4) . . . . ?
P1 N2 C5 C7 68.9(5) . . . . ?
P2 N2 C5 C7 -68.8(5) . . . . ?
P1 N3 C9 C10 56.4(10) . . . . ?
Mg1 N3 C9 C10 -131.6(9) . . . . ?
P1 N3 C9 C12 179.2(5) . . . . ?
Mg1 N3 C9 C12 -8.8(9) . . . . ?
P1 N3 C9 C11 -66.7(7) . . . . ?
Mg1 N3 C9 C11 105.3(8) . . . . ?
P2 N4 C13 C16 -68.4(6) . . . . ?
Mg1 N4 C13 C16 108.6(6) . . . . ?
P2 N4 C13 C14 173.1(4) . . . . ?
Mg1 N4 C13 C14 -9.9(7) . . . . ?
P2 N4 C13 C15 54.8(6) . . . . ?
Mg1 N4 C13 C15 -128.2(5) . . . . ?
C20 O1 C17 C18 -1.5(10) . . . . ?
Mg1 O1 C17 C18 177.4(8) . . . . ?
O1 C17 C18 C19 -0.8(15) . . . . ?
C17 C18 C19 C20 2.6(17) . . . . ?
C17 O1 C20 C19 3.0(9) . . . . ?
Mg1 O1 C20 C19 -175.7(6) . . . . ?
C18 C19 C20 O1 -3.4(13) . . . . ?
C24 O2 C21 C22 -4.9(6) . . . . ?
Mg1 O2 C21 C22 -178.7(4) . . . . ?
O2 C21 C22 C23 26.7(6) . . . . ?
C21 C22 C23 C24 -37.5(6) . . . . ?
C21 O2 C24 C23 -19.0(6) . . . . ?
Mg1 O2 C24 C23 155.1(4) . . . . ?
C22 C23 C24 O2 34.8(6) . . . . ?
